data_4084555
loop_
_publ_author_name
'Hameury, Sophie'
'de Fr\'emont, Pierre'
'Breuil, Pierre-Alain R.'
'Olivier-Bourbigou, H\'el\`ene'
'Braunstein, Pierre'

_publ_section_title
;
 Bis(ether-functionalized NHC) Nickel(II)
 Complexes,TranstoCisIsomerization Triggered by Water Coordination, and
 Catalytic Ethylene Oligomerization
;
_journal_issue 11
_journal_name_full Organometallics
_journal_page_first 2183
_journal_paper_doi 10.1021/om5008506
_journal_volume 34
_journal_year 2015
_chemical_formula_moiety 'C38 H56 Br2 N4 Ni'
_chemical_formula_sum 'C38 H56 Br2 N4 Ni'
_chemical_formula_weight 787.40
_chemical_name_common '[NiBr2{ImDiPP(nBu)}2]'
_space_group_IT_number 14
_symmetry_cell_setting monoclinic
_symmetry_Int_Tables_number 14
_symmetry_space_group_name_Hall '-P 2ybc'
_symmetry_space_group_name_H-M 'P 1 21/c 1'
_atom_sites_solution_hydrogens geom
_atom_sites_solution_primary direct
_atom_sites_solution_secondary difmap
_audit_creation_method SHELXL-97
_cell_angle_alpha 90.00
_cell_angle_beta 115.648(2)
_cell_angle_gamma 90.00
_cell_formula_units_Z 2
_cell_length_a 8.2708(2)
_cell_length_b 15.4886(5)
_cell_length_c 16.6429(5)
_cell_measurement_reflns_used 10703
_cell_measurement_temperature 173(2)
_cell_measurement_theta_max 27.485
_cell_measurement_theta_min 0.998
_cell_volume 1921.94(10)
_computing_cell_refinement 'HKL Scalepack (Otwinowski & Minor 1997)'
_computing_data_collection 'Collect (Bruker AXS BV, 1997-2004)'
_computing_data_reduction 'HKL Denzo and Scalepack (Otwinowski & Minor 1997)'
_computing_molecular_graphics 'Ortep-3 for Windows (Farrugia, 1997)'
_computing_publication_material 'WinGX publication routines (Farrugia, 1999)'
_computing_structure_refinement 'SHELXL-97 (Sheldrick, 2008)'
_computing_structure_solution 'sir 2004'
_diffrn_ambient_temperature 173(2)
_diffrn_detector_area_resol_mean 9
_diffrn_measured_fraction_theta_full 1.000
_diffrn_measured_fraction_theta_max 1.000
_diffrn_measurement_device_type KappaCCD
_diffrn_measurement_method 'CCD rotation images, thick slices'
_diffrn_radiation_monochromator graphite
_diffrn_radiation_probe x-ray
_diffrn_radiation_type MoK\a
_diffrn_radiation_wavelength 0.71073
_diffrn_reflns_av_R_equivalents 0.0855
_diffrn_reflns_av_unetI/netI 0.0544
_diffrn_reflns_limit_h_max 9
_diffrn_reflns_limit_h_min -10
_diffrn_reflns_limit_k_max 19
_diffrn_reflns_limit_k_min -18
_diffrn_reflns_limit_l_max 20
_diffrn_reflns_limit_l_min -19
_diffrn_reflns_number 17755
_diffrn_reflns_theta_full 25.99
_diffrn_reflns_theta_max 25.99
_diffrn_reflns_theta_min 2.63
_diffrn_source 'fine-focus sealed tube'
_exptl_absorpt_coefficient_mu 2.614
_exptl_absorpt_correction_T_max 0.7234
_exptl_absorpt_correction_T_min 0.4460
_exptl_absorpt_correction_type multi-scan
_exptl_absorpt_process_details
;
[c.f. r.h. blessing, acta cryst. (1995), a51, 33-38]
;
_exptl_crystal_colour Red
_exptl_crystal_density_diffrn 1.361
_exptl_crystal_density_method 'not measured'
_exptl_crystal_description Prism
_exptl_crystal_F_000 820
_exptl_crystal_recrystallization_method 'THF - Diethylether'
_exptl_crystal_size_max 0.22
_exptl_crystal_size_mid 0.16
_exptl_crystal_size_min 0.12
_refine_diff_density_max 2.350
_refine_diff_density_min -0.656
_refine_diff_density_rms 0.105
_refine_ls_extinction_method none
_refine_ls_goodness_of_fit_ref 1.064
_refine_ls_hydrogen_treatment constr
_refine_ls_matrix_type full
_refine_ls_number_parameters 210
_refine_ls_number_reflns 3775
_refine_ls_number_restraints 11
_refine_ls_restrained_S_all 1.067
_refine_ls_R_factor_all 0.0658
_refine_ls_R_factor_gt 0.0492
_refine_ls_shift/su_max 0.000
_refine_ls_shift/su_mean 0.000
_refine_ls_structure_factor_coef Fsqd
_refine_ls_weighting_details 'calc w=1/[\s^2^(Fo^2^)+(0.0633P)^2^+3.0350P] where P=(Fo^2^+2Fc^2^)/3'
_refine_ls_weighting_scheme calc
_refine_ls_wR_factor_gt 0.1253
_refine_ls_wR_factor_ref 0.1326
_reflns_number_gt 3064
_reflns_number_total 3775
_reflns_threshold_expression >2sigma(I)
_cod_data_source_file om5008506_si_002.cif
_cod_data_source_block compound_20
_cod_depositor_comments 'Adding full bibliography for 4084545--4084559.cif.'
_cod_original_sg_symbol_H-M 'P 21/c'
_cod_database_code 4084555

loop_
_symmetry_equiv_pos_as_xyz
'x, y, z'
'-x, y+1/2, -z+1/2'
'-x, -y, -z'
'x, -y-1/2, z-1/2'

loop_
_atom_site_label
_atom_site_type_symbol
_atom_site_fract_x
_atom_site_fract_y
_atom_site_fract_z
_atom_site_U_iso_or_equiv
_atom_site_adp_type
_atom_site_occupancy
_atom_site_symmetry_multiplicity
_atom_site_calc_flag
_atom_site_refinement_flags
Br1 Br -0.09117(5) -0.40611(3) 0.58066(3) 0.03528(17) Uani 1 1 d .
Ni1 Ni 0.0000 -0.5000 0.5000 0.02125(19) Uani 1 2 d S
N1 N -0.3654(4) -0.5614(2) 0.4176(2) 0.0303(8) Uani 1 1 d .
N2 N -0.3385(4) -0.4590(2) 0.3378(2) 0.0226(7) Uani 1 1 d .
C1 C -0.2433(5) -0.5060(2) 0.4129(3) 0.0232(8) Uani 1 1 d .
C2 C -0.5337(5) -0.5494(3) 0.3480(3) 0.0333(10) Uani 1 1 d .
H2 H -0.6377 -0.5798 0.3379 0.040 Uiso 1 1 calc R
C3 C -0.5173(5) -0.4858(3) 0.2981(3) 0.0342(10) Uani 1 1 d .
H3 H -0.6081 -0.4634 0.2465 0.041 Uiso 1 1 calc R
C4 C -0.3209(7) -0.6319(4) 0.4835(4) 0.0643(16) Uani 1 1 d DU
H4A H -0.4136 -0.6372 0.5042 0.077 Uiso 1 1 calc R
H4B H -0.2078 -0.6201 0.5345 0.077 Uiso 1 1 calc R
C5 C -0.3058(8) -0.7263(4) 0.4315(4) 0.0697(17) Uani 1 1 d DU
H5A H -0.4248 -0.7434 0.3886 0.084 Uiso 1 1 calc R
H5B H -0.2342 -0.7157 0.3992 0.084 Uiso 1 1 calc R
C6 C -0.2281(10) -0.7940(5) 0.4926(5) 0.087(2) Uani 1 1 d DU
H6A H -0.3078 -0.8116 0.5184 0.104 Uiso 1 1 calc R
H6B H -0.1155 -0.7753 0.5403 0.104 Uiso 1 1 calc R
C7 C -0.1978(10) -0.8649(5) 0.4447(5) 0.090(2) Uani 1 1 d .
H7A H -0.3088 -0.8805 0.3955 0.134 Uiso 1 1 calc R
H7B H -0.1518 -0.9134 0.4839 0.134 Uiso 1 1 calc R
H7C H -0.1126 -0.8479 0.4228 0.134 Uiso 1 1 calc R
C8 C -0.2717(5) -0.3877(2) 0.3047(3) 0.0244(8) Uani 1 1 d .
C9 C -0.2931(5) -0.3037(3) 0.3299(3) 0.0288(9) Uani 1 1 d .
C10 C -0.2251(6) -0.2363(3) 0.2985(3) 0.0371(10) Uani 1 1 d .
H10 H -0.2362 -0.1799 0.3146 0.044 Uiso 1 1 calc R
C11 C -0.1415(6) -0.2514(3) 0.2438(3) 0.0372(10) Uani 1 1 d .
H11 H -0.0935 -0.2056 0.2250 0.045 Uiso 1 1 calc R
C12 C -0.1292(5) -0.3345(3) 0.2171(3) 0.0337(10) Uani 1 1 d .
H12 H -0.0764 -0.3435 0.1785 0.040 Uiso 1 1 calc R
C13 C -0.1934(5) -0.4052(2) 0.2462(3) 0.0257(8) Uani 1 1 d .
C14 C -0.3990(5) -0.2842(3) 0.3827(3) 0.0348(10) Uani 1 1 d .
H14 H -0.4062 -0.3374 0.4129 0.042 Uiso 1 1 calc R
C15 C -0.3110(7) -0.2142(3) 0.4543(3) 0.0478(12) Uani 1 1 d .
H15A H -0.1889 -0.2300 0.4916 0.072 Uiso 1 1 calc R
H15B H -0.3757 -0.2092 0.4901 0.072 Uiso 1 1 calc R
H15C H -0.3135 -0.1600 0.4260 0.072 Uiso 1 1 calc R
C16 C -0.5906(6) -0.2574(4) 0.3188(3) 0.0510(13) Uani 1 1 d .
H16A H -0.5868 -0.2055 0.2881 0.077 Uiso 1 1 calc R
H16B H -0.6589 -0.2473 0.3521 0.077 Uiso 1 1 calc R
H16C H -0.6459 -0.3026 0.2763 0.077 Uiso 1 1 calc R
C17 C -0.1941(5) -0.4940(3) 0.2089(3) 0.0300(9) Uani 1 1 d .
H17 H -0.1979 -0.5365 0.2516 0.036 Uiso 1 1 calc R
C18 C -0.0270(6) -0.5122(3) 0.1938(3) 0.0442(11) Uani 1 1 d .
H18A H -0.0326 -0.4790 0.1440 0.066 Uiso 1 1 calc R
H18B H -0.0222 -0.5725 0.1819 0.066 Uiso 1 1 calc R
H18C H 0.0784 -0.4964 0.2462 0.066 Uiso 1 1 calc R
C19 C -0.3615(6) -0.5060(3) 0.1213(3) 0.0456(12) Uani 1 1 d .
H19A H -0.4663 -0.5020 0.1320 0.068 Uiso 1 1 calc R
H19B H -0.3579 -0.5618 0.0968 0.068 Uiso 1 1 calc R
H19C H -0.3655 -0.4620 0.0799 0.068 Uiso 1 1 calc R

loop_
_atom_site_aniso_label
_atom_site_aniso_U_11
_atom_site_aniso_U_22
_atom_site_aniso_U_33
_atom_site_aniso_U_23
_atom_site_aniso_U_13
_atom_site_aniso_U_12
Br1 0.0325(2) 0.0465(3) 0.0271(3) -0.00123(18) 0.01328(18) 0.01055(18)
Ni1 0.0178(3) 0.0257(4) 0.0205(4) 0.0045(3) 0.0085(3) 0.0007(3)
N1 0.0254(16) 0.0342(19) 0.0314(19) 0.0093(15) 0.0125(14) -0.0030(14)
N2 0.0184(15) 0.0292(17) 0.0198(16) 0.0063(14) 0.0079(12) -0.0004(12)
C1 0.0237(18) 0.0246(19) 0.026(2) -0.0005(16) 0.0150(16) -0.0017(15)
C2 0.0206(19) 0.042(2) 0.036(2) 0.002(2) 0.0112(17) -0.0072(17)
C3 0.0176(18) 0.045(3) 0.034(2) 0.007(2) 0.0064(16) -0.0047(17)
C4 0.046(3) 0.074(3) 0.061(4) 0.034(3) 0.013(3) -0.023(3)
C5 0.064(4) 0.098(5) 0.049(3) 0.020(3) 0.027(3) 0.019(3)
C6 0.099(5) 0.082(4) 0.093(5) 0.009(4) 0.055(4) -0.003(4)
C7 0.098(5) 0.107(6) 0.083(5) -0.039(5) 0.057(4) -0.034(5)
C8 0.0184(17) 0.031(2) 0.0218(19) 0.0063(16) 0.0068(15) 0.0010(15)
C9 0.029(2) 0.032(2) 0.022(2) 0.0034(17) 0.0080(16) 0.0008(17)
C10 0.048(3) 0.025(2) 0.038(3) 0.0023(19) 0.019(2) 0.0000(19)
C11 0.041(2) 0.032(2) 0.040(3) 0.008(2) 0.019(2) -0.0062(19)
C12 0.032(2) 0.041(2) 0.033(2) 0.0093(19) 0.0188(18) 0.0010(18)
C13 0.0227(18) 0.032(2) 0.022(2) 0.0060(16) 0.0084(15) 0.0025(15)
C14 0.036(2) 0.039(2) 0.030(2) 0.0034(19) 0.0150(18) 0.0065(18)
C15 0.059(3) 0.043(3) 0.041(3) -0.007(2) 0.021(2) 0.007(2)
C16 0.039(3) 0.074(4) 0.040(3) -0.004(3) 0.017(2) 0.015(2)
C17 0.032(2) 0.031(2) 0.029(2) 0.0058(18) 0.0150(17) 0.0069(17)
C18 0.043(3) 0.050(3) 0.047(3) 0.010(2) 0.027(2) 0.014(2)
C19 0.047(3) 0.041(3) 0.040(3) -0.004(2) 0.010(2) 0.005(2)

loop_
_atom_type_symbol
_atom_type_description
_atom_type_scat_dispersion_real
_atom_type_scat_dispersion_imag
_atom_type_scat_source
C C 0.0033 0.0016 'International Tables Vol C Tables 4.2.6.8 and 6.1.1.4'
Br Br -0.2901 2.4595 'International Tables Vol C Tables 4.2.6.8 and 6.1.1.4'
N N 0.0061 0.0033 'International Tables Vol C Tables 4.2.6.8 and 6.1.1.4'
Ni Ni 0.3393 1.1124 'International Tables Vol C Tables 4.2.6.8 and 6.1.1.4'
H H 0.0000 0.0000 'International Tables Vol C Tables 4.2.6.8 and 6.1.1.4'

loop_
_geom_angle_atom_site_label_1
_geom_angle_atom_site_label_2
_geom_angle_atom_site_label_3
_geom_angle
_geom_angle_site_symmetry_1
_geom_angle_site_symmetry_3
C1 Ni1 C1 180.0(2) 3_546 .
C1 Ni1 Br1 91.73(11) 3_546 .
C1 Ni1 Br1 88.27(11) . .
C1 Ni1 Br1 88.27(11) 3_546 3_546
C1 Ni1 Br1 91.73(11) . 3_546
Br1 Ni1 Br1 180.0 . 3_546
C1 N1 C2 111.8(3) . .
C1 N1 C4 124.0(3) . .
C2 N1 C4 123.9(3) . .
C1 N2 C3 110.4(3) . .
C1 N2 C8 126.3(3) . .
C3 N2 C8 123.2(3) . .
N1 C1 N2 104.0(3) . .
N1 C1 Ni1 123.8(3) . .
N2 C1 Ni1 132.2(3) . .
C3 C2 N1 106.5(3) . .
C3 C2 H2 126.8 . .
N1 C2 H2 126.8 . .
C2 C3 N2 107.3(3) . .
C2 C3 H3 126.3 . .
N2 C3 H3 126.3 . .
N1 C4 C5 107.5(4) . .
N1 C4 H4A 110.2 . .
C5 C4 H4A 110.2 . .
N1 C4 H4B 110.2 . .
C5 C4 H4B 110.2 . .
H4A C4 H4B 108.5 . .
C6 C5 C4 112.1(5) . .
C6 C5 H5A 109.2 . .
C4 C5 H5A 109.2 . .
C6 C5 H5B 109.2 . .
C4 C5 H5B 109.2 . .
H5A C5 H5B 107.9 . .
C5 C6 C7 107.6(7) . .
C5 C6 H6A 110.2 . .
C7 C6 H6A 110.2 . .
C5 C6 H6B 110.2 . .
C7 C6 H6B 110.2 . .
H6A C6 H6B 108.5 . .
C6 C7 H7A 109.5 . .
C6 C7 H7B 109.5 . .
H7A C7 H7B 109.5 . .
C6 C7 H7C 109.5 . .
H7A C7 H7C 109.5 . .
H7B C7 H7C 109.5 . .
C9 C8 C13 122.7(4) . .
C9 C8 N2 118.4(3) . .
C13 C8 N2 118.9(3) . .
C10 C9 C8 117.4(4) . .
C10 C9 C14 119.9(4) . .
C8 C9 C14 122.5(4) . .
C11 C10 C9 121.4(4) . .
C11 C10 H10 119.3 . .
C9 C10 H10 119.3 . .
C12 C11 C10 119.8(4) . .
C12 C11 H11 120.1 . .
C10 C11 H11 120.1 . .
C11 C12 C13 121.9(4) . .
C11 C12 H12 119.0 . .
C13 C12 H12 119.0 . .
C12 C13 C8 116.6(4) . .
C12 C13 C17 120.5(4) . .
C8 C13 C17 122.5(3) . .
C9 C14 C16 109.5(3) . .
C9 C14 C15 113.0(4) . .
C16 C14 C15 110.3(4) . .
C9 C14 H14 108.0 . .
C16 C14 H14 108.0 . .
C15 C14 H14 108.0 . .
C14 C15 H15A 109.5 . .
C14 C15 H15B 109.5 . .
H15A C15 H15B 109.5 . .
C14 C15 H15C 109.5 . .
H15A C15 H15C 109.5 . .
H15B C15 H15C 109.5 . .
C14 C16 H16A 109.5 . .
C14 C16 H16B 109.5 . .
H16A C16 H16B 109.5 . .
C14 C16 H16C 109.5 . .
H16A C16 H16C 109.5 . .
H16B C16 H16C 109.5 . .
C13 C17 C19 110.2(3) . .
C13 C17 C18 113.1(4) . .
C19 C17 C18 109.3(4) . .
C13 C17 H17 108.1 . .
C19 C17 H17 108.1 . .
C18 C17 H17 108.1 . .
C17 C18 H18A 109.5 . .
C17 C18 H18B 109.5 . .
H18A C18 H18B 109.5 . .
C17 C18 H18C 109.5 . .
H18A C18 H18C 109.5 . .
H18B C18 H18C 109.5 . .
C17 C19 H19A 109.5 . .
C17 C19 H19B 109.5 . .
H19A C19 H19B 109.5 . .
C17 C19 H19C 109.5 . .
H19A C19 H19C 109.5 . .
H19B C19 H19C 109.5 . .

loop_
_geom_bond_atom_site_label_1
_geom_bond_atom_site_label_2
_geom_bond_distance
_geom_bond_site_symmetry_2
Br1 Ni1 2.3155(4) .
Ni1 C1 1.906(4) 3_546
Ni1 C1 1.906(4) .
Ni1 Br1 2.3155(4) 3_546
N1 C1 1.353(5) .
N1 C2 1.385(5) .
N1 C4 1.477(6) .
N2 C1 1.364(5) .
N2 C3 1.396(5) .
N2 C8 1.447(5) .
C2 C3 1.332(6) .
C2 H2 0.9300 .
C3 H3 0.9300 .
C4 C5 1.731(9) .
C4 H4A 0.9700 .
C4 H4B 0.9700 .
C5 C6 1.407(9) .
C5 H5A 0.9700 .
C5 H5B 0.9700 .
C6 C7 1.441(9) .
C6 H6A 0.9700 .
C6 H6B 0.9700 .
C7 H7A 0.9600 .
C7 H7B 0.9600 .
C7 H7C 0.9600 .
C8 C9 1.403(6) .
C8 C13 1.409(6) .
C9 C10 1.390(6) .
C9 C14 1.516(6) .
C10 C11 1.380(6) .
C10 H10 0.9300 .
C11 C12 1.380(6) .
C11 H11 0.9300 .
C12 C13 1.392(5) .
C12 H12 0.9300 .
C13 C17 1.509(6) .
C14 C16 1.535(6) .
C14 C15 1.540(6) .
C14 H14 0.9800 .
C15 H15A 0.9600 .
C15 H15B 0.9600 .
C15 H15C 0.9600 .
C16 H16A 0.9600 .
C16 H16B 0.9600 .
C16 H16C 0.9600 .
C17 C19 1.526(6) .
C17 C18 1.533(6) .
C17 H17 0.9800 .
C18 H18A 0.9600 .
C18 H18B 0.9600 .
C18 H18C 0.9600 .
C19 H19A 0.9600 .
C19 H19B 0.9600 .
C19 H19C 0.9600 .

loop_
_geom_torsion_atom_site_label_1
_geom_torsion_atom_site_label_2
_geom_torsion_atom_site_label_3
_geom_torsion_atom_site_label_4
_geom_torsion
_geom_torsion_site_symmetry_1
C2 N1 C1 N2 -0.6(4) .
C4 N1 C1 N2 173.6(4) .
C2 N1 C1 Ni1 177.2(3) .
C4 N1 C1 Ni1 -8.7(6) .
C3 N2 C1 N1 0.5(4) .
C8 N2 C1 N1 177.0(3) .
C3 N2 C1 Ni1 -177.0(3) .
C8 N2 C1 Ni1 -0.5(6) .
C1 Ni1 C1 N1 33(70) 3_546
Br1 Ni1 C1 N1 -86.1(3) .
Br1 Ni1 C1 N1 93.9(3) 3_546
C1 Ni1 C1 N2 -150(70) 3_546
Br1 Ni1 C1 N2 91.0(4) .
Br1 Ni1 C1 N2 -89.0(4) 3_546
C1 N1 C2 C3 0.4(5) .
C4 N1 C2 C3 -173.7(5) .
N1 C2 C3 N2 -0.1(5) .
C1 N2 C3 C2 -0.3(5) .
C8 N2 C3 C2 -176.9(4) .
C1 N1 C4 C5 -98.8(5) .
C2 N1 C4 C5 74.7(6) .
N1 C4 C5 C6 167.7(5) .
C4 C5 C6 C7 -171.8(5) .
C1 N2 C8 C9 -92.9(4) .
C3 N2 C8 C9 83.1(5) .
C1 N2 C8 C13 89.1(5) .
C3 N2 C8 C13 -94.8(4) .
C13 C8 C9 C10 -3.2(6) .
N2 C8 C9 C10 178.9(3) .
C13 C8 C9 C14 171.7(3) .
N2 C8 C9 C14 -6.1(5) .
C8 C9 C10 C11 0.7(6) .
C14 C9 C10 C11 -174.4(4) .
C9 C10 C11 C12 2.0(7) .
C10 C11 C12 C13 -2.3(7) .
C11 C12 C13 C8 -0.1(6) .
C11 C12 C13 C17 174.1(4) .
C9 C8 C13 C12 3.0(6) .
N2 C8 C13 C12 -179.2(3) .
C9 C8 C13 C17 -171.1(3) .
N2 C8 C13 C17 6.7(5) .
C10 C9 C14 C16 78.3(5) .
C8 C9 C14 C16 -96.5(5) .
C10 C9 C14 C15 -45.1(5) .
C8 C9 C14 C15 140.1(4) .
C12 C13 C17 C19 -83.9(5) .
C8 C13 C17 C19 90.0(5) .
C12 C13 C17 C18 38.7(5) .
C8 C13 C17 C18 -147.4(4) .
